data_7033436
loop_
_publ_author_name
'Mede, Ralf'
'Lorett-Vel\'asquez, Vaneza Paola'
'Klein, Moritz'
'G\"orls, Helmar'
'Schmitt, Michael'
'Gessner, Guido'
'Heinemann, Stefan H.'
'Popp, J\"urgen'
'Westerhausen, Matthias'

_publ_section_title
;
 Carbon monoxide release properties and molecular structures of
 phenylthiolatomanganese(i) carbonyl complexes of the type
 [(OC)4Mn(\m-S-aryl)]2.
;
_journal_issue 7
_journal_name_full 'Dalton transactions (Cambridge, England : 2003)'
_journal_page_first 3020
_journal_page_last 3033
_journal_paper_doi 10.1039/c4dt03567d
_journal_volume 44
_journal_year 2015
_chemical_formula_moiety 'C40 H14 F12 Mn4 O12 S4'
_chemical_formula_sum 'C40 H14 F12 Mn4 O12 S4'
_chemical_formula_weight 1262.51
_space_group_IT_number 15
_symmetry_cell_setting monoclinic
_symmetry_space_group_name_Hall '-C 2yc'
_symmetry_space_group_name_H-M 'C 1 2/c 1'
_atom_sites_solution_hydrogens geom
_atom_sites_solution_primary direct
_atom_sites_solution_secondary difmap
_audit_creation_method SHELXL-97
_audit_update_record
;
2014-09-29 deposited with the CCDC.
2014-12-17 downloaded from the CCDC.
;
_cell_angle_alpha 90
_cell_angle_beta 97.568(1)
_cell_angle_gamma 90
_cell_formula_units_Z 4
_cell_length_a 10.0188(3)
_cell_length_b 20.0950(5)
_cell_length_c 22.9661(6)
_cell_measurement_temperature 133(2)
_cell_volume 4583.4(2)
_computing_cell_refinement DENZO
_computing_data_collection COLLECT
_computing_data_reduction DENZO
_computing_molecular_graphics SHELXTL/PC
_computing_publication_material SHELXL-97
_computing_structure_refinement 'SHELXL-97 (Sheldrick, 2008)'
_computing_structure_solution 'SHELXS-97 (Sheldrick, 2008)'
_diffrn_ambient_temperature 133(2)
_diffrn_measured_fraction_theta_full 0.973
_diffrn_measured_fraction_theta_max 0.973
_diffrn_measurement_device_type KappaCCD
_diffrn_measurement_method 'phi- + omega-scan'
_diffrn_radiation_monochromator graphite
_diffrn_radiation_source 'fine-focus sealed tube'
_diffrn_radiation_type MoK\a
_diffrn_radiation_wavelength 0.71073
_diffrn_reflns_av_R_equivalents 0.0399
_diffrn_reflns_av_sigmaI/netI 0.0343
_diffrn_reflns_limit_h_max 13
_diffrn_reflns_limit_h_min -13
_diffrn_reflns_limit_k_max 26
_diffrn_reflns_limit_k_min -25
_diffrn_reflns_limit_l_max 29
_diffrn_reflns_limit_l_min -29
_diffrn_reflns_number 13457
_diffrn_reflns_theta_full 27.55
_diffrn_reflns_theta_max 27.55
_diffrn_reflns_theta_min 3.07
_exptl_absorpt_coefficient_mu 1.369
_exptl_absorpt_correction_T_max 0.9971
_exptl_absorpt_correction_T_min 0.6782
_exptl_absorpt_correction_type multi-scan
_exptl_absorpt_process_details 'SADABS, Bruker-AXS, 2002'
_exptl_crystal_colour red-brown
_exptl_crystal_density_diffrn 1.830
_exptl_crystal_density_method 'not measured'
_exptl_crystal_description prism
_exptl_crystal_F_000 2488
_exptl_crystal_size_max 0.046
_exptl_crystal_size_mid 0.046
_exptl_crystal_size_min 0.035
_refine_diff_density_max 0.671
_refine_diff_density_min -0.494
_refine_diff_density_rms 0.087
_refine_ls_extinction_method none
_refine_ls_goodness_of_fit_ref 1.110
_refine_ls_hydrogen_treatment refall
_refine_ls_matrix_type full
_refine_ls_number_parameters 353
_refine_ls_number_reflns 5151
_refine_ls_number_restraints 0
_refine_ls_restrained_S_all 1.110
_refine_ls_R_factor_all 0.0439
_refine_ls_R_factor_gt 0.0367
_refine_ls_shift/su_max 0.001
_refine_ls_shift/su_mean 0.000
_refine_ls_structure_factor_coef Fsqd
_refine_ls_weighting_details 'calc w=1/[\s^2^(Fo^2^)+(0.0379P)^2^+10.3520P] where P=(Fo^2^+2Fc^2^)/3'
_refine_ls_weighting_scheme calc
_refine_ls_wR_factor_gt 0.0922
_refine_ls_wR_factor_ref 0.0970
_reflns_number_gt 4578
_reflns_number_total 5151
_reflns_threshold_expression >2sigma(I)
_cod_data_source_file c4dt03567d2.cif
_cod_data_source_block FO4872
_cod_depositor_comments 'Adding full bibliography for 7033427--7033440.cif.'
_cod_original_sg_symbol_H-M 'C 2/c'
_cod_database_code 7033436
_publcif_datablock.id {5bb83f9c-35f6-41e0-b036-8d430535de36}

loop_
_symmetry_equiv_pos_as_xyz
'x, y, z'
'-x, y, -z+1/2'
'x+1/2, y+1/2, z'
'-x+1/2, y+1/2, -z+1/2'
'-x, -y, -z'
'x, -y, z-1/2'
'-x+1/2, -y+1/2, -z'
'x+1/2, -y+1/2, z-1/2'

loop_
_atom_site_label
_atom_site_type_symbol
_atom_site_fract_x
_atom_site_fract_y
_atom_site_fract_z
_atom_site_U_iso_or_equiv
_atom_site_adp_type
_atom_site_occupancy
_atom_site_symmetry_multiplicity
_atom_site_calc_flag
Mn1A Mn 0.12113(4) 0.042183(17) 0.696866(16) 0.02055(10) Uani 1 1 d
S1A S 0.11604(6) 0.05449(3) 0.80039(3) 0.02096(13) Uani 1 1 d
F1A F 0.4831(3) -0.17692(10) 0.95420(11) 0.0730(7) Uani 1 1 d
F2A F 0.6287(2) -0.09826(13) 0.95942(11) 0.0677(6) Uani 1 1 d
F3A F 0.4896(3) -0.10369(12) 1.02241(9) 0.0660(6) Uani 1 1 d
O1A O 0.1078(2) 0.02827(11) 0.56788(9) 0.0405(5) Uani 1 1 d
O2A O 0.1283(2) -0.10409(9) 0.71014(9) 0.0348(4) Uani 1 1 d
O3A O 0.4142(2) 0.04900(11) 0.69375(10) 0.0427(5) Uani 1 1 d
C1A C 0.2279(2) 0.00519(12) 0.84948(11) 0.0251(5) Uani 1 1 d
C2A C 0.2200(3) 0.00638(16) 0.90920(13) 0.0379(6) Uani 1 1 d
H2A H 0.149(4) 0.0332(18) 0.9246(16) 0.048(10) Uiso 1 1 d
C3A C 0.3075(3) -0.03157(16) 0.94805(13) 0.0407(7) Uani 1 1 d
C4A C 0.4045(3) -0.07022(14) 0.92601(13) 0.0341(6) Uani 1 1 d
C5A C 0.4131(3) -0.07083(15) 0.86666(14) 0.0356(6) Uani 1 1 d
H5A H 0.478(4) -0.0963(17) 0.8537(15) 0.042(9) Uiso 1 1 d
C6A C 0.3249(3) -0.03322(14) 0.82806(13) 0.0315(6) Uani 1 1 d
H6A H 0.329(4) -0.0329(17) 0.7861(15) 0.044(9) Uiso 1 1 d
C7A C 0.5014(4) -0.11225(17) 0.96547(15) 0.0472(8) Uani 1 1 d
C8A C 0.1091(3) 0.03530(12) 0.61771(12) 0.0282(5) Uani 1 1 d
C9A C 0.1235(3) -0.04745(13) 0.70356(11) 0.0258(5) Uani 1 1 d
C10A C 0.3021(3) 0.04636(12) 0.69731(11) 0.0272(5) Uani 1 1 d
Mn1B Mn 0.13488(4) 0.172833(18) 0.811969(16) 0.02258(10) Uani 1 1 d
S1B S -0.10327(6) 0.16067(3) 0.79282(3) 0.02171(13) Uani 1 1 d
F1B F -0.5897(2) 0.29329(13) 0.92216(14) 0.0823(9) Uani 1 1 d
F2B F -0.4898(2) 0.38411(10) 0.91004(9) 0.0574(6) Uani 1 1 d
F3B F -0.4274(3) 0.32566(13) 0.98491(8) 0.0732(8) Uani 1 1 d
O1B O 0.1179(2) 0.31932(10) 0.81615(11) 0.0458(6) Uani 1 1 d
O2B O 0.1549(3) 0.17265(13) 0.94176(9) 0.0509(6) Uani 1 1 d
O3B O 0.4321(2) 0.17406(12) 0.82024(12) 0.0498(6) Uani 1 1 d
C1B C -0.2058(2) 0.21062(12) 0.83349(11) 0.0232(5) Uani 1 1 d
C2B C -0.2698(3) 0.26667(14) 0.80852(14) 0.0372(7) Uani 1 1 d
H2B H -0.253(4) 0.2815(17) 0.7704(15) 0.044(9) Uiso 1 1 d
C3B C -0.3531(3) 0.30381(15) 0.83999(13) 0.0357(6) Uani 1 1 d
H3B H -0.395(4) 0.3403(19) 0.8241(16) 0.053(11) Uiso 1 1 d
C4B C -0.3730(3) 0.28447(12) 0.89543(11) 0.0262(5) Uani 1 1 d
C5B C -0.3082(3) 0.22917(15) 0.92045(12) 0.0389(7) Uani 1 1 d
H5B H -0.322(4) 0.2176(19) 0.9568(17) 0.056(11) Uiso 1 1 d
C6B C -0.2231(3) 0.19250(14) 0.88961(12) 0.0356(6) Uani 1 1 d
H6B H -0.182(4) 0.1534(18) 0.9074(15) 0.044(9) Uiso 1 1 d
C7B C -0.4703(3) 0.32166(14) 0.92777(12) 0.0341(6) Uani 1 1 d
C8B C 0.1255(3) 0.26267(13) 0.81391(12) 0.0304(6) Uani 1 1 d
C9B C 0.1451(3) 0.17167(14) 0.89164(13) 0.0331(6) Uani 1 1 d
C10B C 0.3178(3) 0.17340(13) 0.81706(13) 0.0320(6) Uani 1 1 d

loop_
_atom_site_aniso_label
_atom_site_aniso_U_11
_atom_site_aniso_U_22
_atom_site_aniso_U_33
_atom_site_aniso_U_23
_atom_site_aniso_U_13
_atom_site_aniso_U_12
Mn1A 0.01702(18) 0.01898(18) 0.02563(19) -0.00074(13) 0.00268(13) -0.00071(12)
S1A 0.0181(3) 0.0197(3) 0.0251(3) -0.0017(2) 0.0026(2) 0.0003(2)
F1A 0.0913(19) 0.0380(11) 0.0801(16) 0.0144(10) -0.0244(13) 0.0163(11)
F2A 0.0382(12) 0.0861(17) 0.0738(15) 0.0187(12) -0.0119(10) 0.0168(11)
F3A 0.0708(16) 0.0755(15) 0.0469(11) 0.0189(10) -0.0106(10) 0.0180(12)
O1A 0.0527(14) 0.0408(12) 0.0294(10) -0.0021(8) 0.0099(9) -0.0082(10)
O2A 0.0393(11) 0.0220(9) 0.0423(11) -0.0006(8) 0.0026(9) 0.0015(8)
O3A 0.0213(10) 0.0509(13) 0.0570(14) 0.0034(10) 0.0089(9) 0.0019(9)
C1A 0.0181(11) 0.0228(11) 0.0332(12) 0.0016(9) -0.0005(9) 0.0011(9)
C2A 0.0336(15) 0.0464(17) 0.0332(14) 0.0000(12) 0.0019(11) 0.0127(13)
C3A 0.0400(17) 0.0463(17) 0.0343(15) 0.0054(13) -0.0011(12) 0.0083(13)
C4A 0.0276(14) 0.0305(14) 0.0418(15) 0.0065(11) -0.0040(11) 0.0009(11)
C5A 0.0299(14) 0.0330(14) 0.0434(16) 0.0024(12) 0.0024(12) 0.0108(11)
C6A 0.0296(14) 0.0317(14) 0.0329(14) 0.0011(11) 0.0027(11) 0.0058(11)
C7A 0.0422(18) 0.0458(18) 0.0493(19) 0.0102(14) -0.0097(14) 0.0094(14)
C8A 0.0278(13) 0.0222(12) 0.0355(14) 0.0013(10) 0.0071(10) -0.0029(10)
C9A 0.0223(12) 0.0279(13) 0.0272(12) -0.0038(9) 0.0034(9) -0.0007(9)
C10A 0.0275(13) 0.0241(12) 0.0300(12) -0.0011(9) 0.0038(10) 0.0003(10)
Mn1B 0.01714(18) 0.02132(19) 0.0293(2) -0.00411(14) 0.00309(14) 0.00011(13)
S1B 0.0160(3) 0.0193(3) 0.0298(3) 0.0017(2) 0.0029(2) 0.0014(2)
F1B 0.0458(13) 0.0787(16) 0.132(2) -0.0479(16) 0.0469(15) -0.0089(12)
F2B 0.0859(16) 0.0416(10) 0.0483(11) 0.0040(8) 0.0226(11) 0.0320(10)
F3B 0.0874(18) 0.1053(19) 0.0262(9) -0.0053(10) 0.0056(10) 0.0593(15)
O1B 0.0526(14) 0.0235(10) 0.0670(15) -0.0107(9) 0.0290(12) -0.0027(9)
O2B 0.0555(15) 0.0652(16) 0.0312(11) -0.0072(10) 0.0029(10) 0.0037(12)
O3B 0.0197(10) 0.0553(14) 0.0731(16) -0.0216(12) 0.0013(10) -0.0020(9)
C1B 0.0171(11) 0.0213(11) 0.0312(12) -0.0017(9) 0.0030(9) 0.0009(9)
C2B 0.0394(16) 0.0338(14) 0.0431(16) 0.0138(12) 0.0225(13) 0.0134(12)
C3B 0.0363(15) 0.0343(14) 0.0392(15) 0.0108(12) 0.0147(12) 0.0156(12)
C4B 0.0253(12) 0.0251(12) 0.0274(12) -0.0021(9) 0.0006(10) 0.0027(9)
C5B 0.057(2) 0.0364(15) 0.0238(13) 0.0025(11) 0.0088(12) 0.0184(14)
C6B 0.0512(18) 0.0276(13) 0.0272(13) 0.0002(10) 0.0019(12) 0.0155(12)
C7B 0.0371(15) 0.0366(14) 0.0286(13) 0.0012(11) 0.0049(11) 0.0111(12)
C8B 0.0237(13) 0.0318(14) 0.0378(14) -0.0054(11) 0.0113(11) -0.0017(10)
C9B 0.0277(13) 0.0328(14) 0.0387(15) -0.0050(11) 0.0032(11) 0.0026(11)
C10B 0.0252(13) 0.0301(13) 0.0400(14) -0.0100(11) 0.0014(11) -0.0021(10)

loop_
_atom_type_symbol
_atom_type_description
_atom_type_scat_dispersion_real
_atom_type_scat_dispersion_imag
_atom_type_scat_source
C C 0.0033 0.0016 'International Tables Vol C Tables 4.2.6.8 and 6.1.1.4'
H H 0.0000 0.0000 'International Tables Vol C Tables 4.2.6.8 and 6.1.1.4'
O O 0.0106 0.0060 'International Tables Vol C Tables 4.2.6.8 and 6.1.1.4'
F F 0.0171 0.0103 'International Tables Vol C Tables 4.2.6.8 and 6.1.1.4'
S S 0.1246 0.1234 'International Tables Vol C Tables 4.2.6.8 and 6.1.1.4'
Mn Mn 0.3368 0.7283 'International Tables Vol C Tables 4.2.6.8 and 6.1.1.4'

loop_
_geom_angle_atom_site_label_1
_geom_angle_atom_site_label_2
_geom_angle_atom_site_label_3
_geom_angle
_geom_angle_site_symmetry_1
_geom_angle_site_symmetry_3
C9A Mn1A C8A 90.44(11) . .
C9A Mn1A C10A 92.51(11) . .
C8A Mn1A C10A 86.77(12) . .
C9A Mn1A S1A 91.15(8) . .
C8A Mn1A S1A 174.77(9) . .
C10A Mn1A S1A 98.13(8) . .
C9A Mn1A S1A 95.87(8) . 2_556
C8A Mn1A S1A 95.68(9) . 2_556
C10A Mn1A S1A 171.24(8) . 2_556
S1A Mn1A S1A 79.21(2) . 2_556
C9A Mn1A S1B 168.45(8) . 2_556
C8A Mn1A S1B 100.30(8) . 2_556
C10A Mn1A S1B 92.35(8) . 2_556
S1A Mn1A S1B 77.78(2) . 2_556
S1A Mn1A S1B 78.95(2) 2_556 2_556
C1A S1A Mn1B 116.58(9) . .
C1A S1A Mn1A 118.44(8) . .
Mn1B S1A Mn1A 101.57(2) . .
C1A S1A Mn1A 117.97(8) . 2_556
Mn1B S1A Mn1A 99.39(2) . 2_556
Mn1A S1A Mn1A 99.55(2) . 2_556
C6A C1A C2A 119.8(2) . .
C6A C1A S1A 119.9(2) . .
C2A C1A S1A 120.23(19) . .
C1A C2A C3A 120.8(3) . .
C1A C2A H2A 120(2) . .
C3A C2A H2A 119(2) . .
C4A C3A C2A 118.9(3) . .
C5A C4A C3A 120.2(3) . .
C5A C4A C7A 118.3(3) . .
C3A C4A C7A 121.5(3) . .
C4A C5A C6A 120.6(3) . .
C4A C5A H5A 118(2) . .
C6A C5A H5A 121(2) . .
C1A C6A C5A 119.7(3) . .
C1A C6A H6A 118(2) . .
C5A C6A H6A 122(2) . .
F2A C7A F1A 107.1(3) . .
F2A C7A F3A 106.5(3) . .
F1A C7A F3A 106.7(3) . .
F2A C7A C4A 111.8(3) . .
F1A C7A C4A 111.7(3) . .
F3A C7A C4A 112.6(3) . .
O1A C8A Mn1A 175.9(2) . .
O2A C9A Mn1A 177.0(2) . .
O3A C10A Mn1A 175.6(3) . .
C8B Mn1B C9B 89.10(12) . .
C8B Mn1B C10B 92.72(12) . .
C9B Mn1B C10B 90.72(13) . .
C8B Mn1B S1B 93.03(9) . .
C9B Mn1B S1B 96.13(9) . .
C10B Mn1B S1B 171.12(9) . .
C8B Mn1B S1A 171.57(9) . .
C9B Mn1B S1A 95.27(9) . .
C10B Mn1B S1A 94.43(9) . .
S1B Mn1B S1A 79.36(2) . .
C8B Mn1B S1B 97.24(9) . 2_556
C9B Mn1B S1B 172.10(9) . 2_556
C10B Mn1B S1B 93.66(9) . 2_556
S1B Mn1B S1B 78.90(2) . 2_556
S1A Mn1B S1B 77.85(2) . 2_556
C1B S1B Mn1B 118.50(8) . .
C1B S1B Mn1B 117.30(9) . 2_556
Mn1B S1B Mn1B 99.88(2) . 2_556
C1B S1B Mn1A 116.77(8) . 2_556
Mn1B S1B Mn1A 99.75(2) . 2_556
Mn1B S1B Mn1A 101.44(3) 2_556 2_556
C6B C1B C2B 119.8(2) . .
C6B C1B S1B 119.67(19) . .
C2B C1B S1B 120.56(19) . .
C1B C2B C3B 119.9(3) . .
C1B C2B H2B 120(2) . .
C3B C2B H2B 120(2) . .
C4B C3B C2B 120.1(3) . .
C4B C3B H3B 119(2) . .
C2B C3B H3B 121(2) . .
C3B C4B C5B 120.0(2) . .
C3B C4B C7B 120.1(2) . .
C5B C4B C7B 119.9(2) . .
C4B C5B C6B 120.2(3) . .
C4B C5B H5B 118(3) . .
C6B C5B H5B 121(3) . .
C1B C6B C5B 120.0(3) . .
C1B C6B H6B 121(2) . .
C5B C6B H6B 119(2) . .
F1B C7B F2B 106.6(3) . .
F1B C7B F3B 107.2(3) . .
F2B C7B F3B 105.2(3) . .
F1B C7B C4B 112.2(2) . .
F2B C7B C4B 113.5(2) . .
F3B C7B C4B 111.8(2) . .
O1B C8B Mn1B 178.5(2) . .
O2B C9B Mn1B 177.6(3) . .
O3B C10B Mn1B 179.7(3) . .

loop_
_geom_bond_atom_site_label_1
_geom_bond_atom_site_label_2
_geom_bond_distance
_geom_bond_site_symmetry_2
Mn1A C9A 1.808(3) .
Mn1A C8A 1.811(3) .
Mn1A C10A 1.814(3) .
Mn1A S1A 2.3977(7) .
Mn1A S1A 2.3980(7) 2_556
Mn1A S1B 2.4017(7) 2_556
S1A C1A 1.782(3) .
S1A Mn1B 2.3976(7) .
S1A Mn1A 2.3980(7) 2_556
F1A C7A 1.333(4) .
F2A C7A 1.331(4) .
F3A C7A 1.339(4) .
O1A C8A 1.151(3) .
O2A C9A 1.148(3) .
O3A C10A 1.138(3) .
C1A C6A 1.381(4) .
C1A C2A 1.384(4) .
C2A C3A 1.393(4) .
C2A H2A 0.99(4) .
C3A C4A 1.390(4) .
C4A C5A 1.377(4) .
C4A C7A 1.499(4) .
C5A C6A 1.390(4) .
C5A H5A 0.91(3) .
C6A H6A 0.97(3) .
Mn1B C8B 1.809(3) .
Mn1B C9B 1.819(3) .
Mn1B C10B 1.821(3) .
Mn1B S1B 2.3811(7) .
Mn1B S1B 2.3981(7) 2_556
S1B C1B 1.785(2) .
S1B Mn1B 2.3981(7) 2_556
S1B Mn1A 2.4017(7) 2_556
F1B C7B 1.315(4) .
F2B C7B 1.326(3) .
F3B C7B 1.328(3) .
O1B C8B 1.142(3) .
O2B C9B 1.142(4) .
O3B C10B 1.137(4) .
C1B C6B 1.372(4) .
C1B C2B 1.383(4) .
C2B C3B 1.391(4) .
C2B H2B 0.96(3) .
C3B C4B 1.371(4) .
C3B H3B 0.90(4) .
C4B C5B 1.374(4) .
C4B C7B 1.501(4) .
C5B C6B 1.389(4) .
C5B H5B 0.90(4) .
C6B H6B 0.96(4) .
